data_4502684
loop_
_publ_author_name
'Aitipamula, Srinivasulu'
'Chow, Pui Shan'
'Tan, Reginald B. H.'

_publ_section_title
;
 Polymorphs and Solvates of a Cocrystal Involving an Analgesic Drug,
 Ethenzamide, and 3,5-Dinitrobenzoic Acid
;
_journal_issue 5
_journal_name_full 'Crystal Growth &amp; Design'
_journal_page_first 2229
_journal_paper_doi 10.1021/cg9015178
_journal_volume 10
_journal_year 2010
_chemical_formula_moiety 'C9 H11 N O2, C7 H4 N2 O6'
_chemical_formula_sum 'C16 H15 N3 O8'
_chemical_formula_weight 377.31
_chemical_name_common
;
p-xylene solvate of 1:1 cocrystal of ethenzamide and 3,5-dinitrobenzoic acid
;
_chemical_name_systematic
;
p-xylene solvate of 1:1 cocrystal of ethenzamide and 3,5-dinitrobenzoic acid
;
_space_group_IT_number 2
_symmetry_cell_setting triclinic
_symmetry_space_group_name_Hall '-P 1'
_symmetry_space_group_name_H-M 'P -1'
_atom_sites_solution_hydrogens geom
_atom_sites_solution_primary direct
_atom_sites_solution_secondary difmap
_audit_creation_method SHELXL-97
_cell_angle_alpha 103.47(3)
_cell_angle_beta 93.06(3)
_cell_angle_gamma 101.52(3)
_cell_formula_units_Z 2
_cell_length_a 7.5327(15)
_cell_length_b 8.4169(17)
_cell_length_c 15.847(3)
_cell_measurement_reflns_used 2643
_cell_measurement_temperature 110(2)
_cell_measurement_theta_max 31.0511
_cell_measurement_theta_min 2.5498
_cell_volume 952.1(4)
_computing_cell_refinement 'CrystalClear (Rigaku Inc., 2008)'
_computing_data_collection 'CrystalClear (Rigaku Inc., 2008)'
_computing_data_reduction 'CrystalClear (Rigaku Inc., 2008)'
_computing_structure_refinement 'SHELXL-97 (Sheldrick, 1997)'
_computing_structure_solution 'SHELXS-97 (Sheldrick, 1990)'
_diffrn_ambient_temperature 110(2)
_diffrn_measured_fraction_theta_full 0.985
_diffrn_measured_fraction_theta_max 0.985
_diffrn_measurement_device_type 'Rigaku Saturn 70 CCD area detector'
_diffrn_measurement_method '\w scans'
_diffrn_radiation_monochromator graphite
_diffrn_radiation_source 'fine-focus sealed tube'
_diffrn_radiation_type MoK\a
_diffrn_radiation_wavelength 0.71073
_diffrn_reflns_av_R_equivalents 0.0245
_diffrn_reflns_av_sigmaI/netI 0.0231
_diffrn_reflns_limit_h_max 9
_diffrn_reflns_limit_h_min -10
_diffrn_reflns_limit_k_max 11
_diffrn_reflns_limit_k_min -11
_diffrn_reflns_limit_l_max 21
_diffrn_reflns_limit_l_min -15
_diffrn_reflns_number 13388
_diffrn_reflns_theta_full 28.28
_diffrn_reflns_theta_max 28.28
_diffrn_reflns_theta_min 1.33
_exptl_absorpt_coefficient_mu 0.108
_exptl_absorpt_correction_T_max 0.9726
_exptl_absorpt_correction_T_min 0.9643
_exptl_absorpt_correction_type multi-scan
_exptl_absorpt_process_details 'R. H. Blessing, Acta Cryst. 1995 A51, 33-38'
_exptl_crystal_colour colorless
_exptl_crystal_density_diffrn 1.316
_exptl_crystal_density_method 'not measured'
_exptl_crystal_description block
_exptl_crystal_F_000 392
_exptl_crystal_size_max 0.34
_exptl_crystal_size_mid 0.33
_exptl_crystal_size_min 0.26
_refine_diff_density_max 0.456
_refine_diff_density_min -0.300
_refine_diff_density_rms 0.088
_refine_ls_extinction_coef 0.049(8)
_refine_ls_extinction_expression Fc^*^=kFc[1+0.001xFc^2^\l^3^/sin(2\q)]^-1/4^
_refine_ls_extinction_method SHELXL
_refine_ls_goodness_of_fit_ref 1.080
_refine_ls_hydrogen_treatment mixed
_refine_ls_matrix_type full
_refine_ls_number_parameters 258
_refine_ls_number_reflns 4648
_refine_ls_number_restraints 0
_refine_ls_restrained_S_all 1.080
_refine_ls_R_factor_all 0.0578
_refine_ls_R_factor_gt 0.0547
_refine_ls_shift/su_max 0.000
_refine_ls_shift/su_mean 0.000
_refine_ls_structure_factor_coef Fsqd
_refine_ls_weighting_details 'calc w=1/[\s^2^(Fo^2^)+(0.1054P)^2^+0.3344P] where P=(Fo^2^+2Fc^2^)/3'
_refine_ls_weighting_scheme calc
_refine_ls_wR_factor_gt 0.1715
_refine_ls_wR_factor_ref 0.1747
_reflns_number_gt 4287
_reflns_number_total 4648
_reflns_threshold_expression >2sigma(I)
_cod_data_source_file cg9015178_si_001.cif
_cod_data_source_block EA+DNBA-p-xylene
_cod_depositor_comments
;
The following automatic conversions were performed:

'_symmetry_cell_setting' value 'Triclinic' changed to 'triclinic'
according to /home/saulius/struct/CIF-dictionaries/cif_core.dic
dictionary named 'cif_core.dic' version 2.4.2 from 2011-04-26.

Automatic conversion script
Id: cif_fix_values 1715 2011-07-08 13:25:40Z adriana 
;
_cod_original_sg_symbol_H-M P-1
_cod_database_code 4502684

loop_
_symmetry_equiv_pos_as_xyz
'x, y, z'
'-x, -y, -z'

loop_
_atom_site_label
_atom_site_type_symbol
_atom_site_fract_x
_atom_site_fract_y
_atom_site_fract_z
_atom_site_U_iso_or_equiv
_atom_site_adp_type
_atom_site_occupancy
_atom_site_symmetry_multiplicity
_atom_site_calc_flag
_atom_site_refinement_flags
O2 O 0.11486(16) 0.52243(13) 0.11547(7) 0.0296(3) Uani 1 1 d .
O1 O 0.35408(14) 1.01322(12) 0.11437(6) 0.0253(2) Uani 1 1 d .
N1 N 0.15245(18) 0.71195(16) 0.03622(8) 0.0272(3) Uani 1 1 d .
C7 C 0.19050(19) 0.66487(17) 0.10806(8) 0.0237(3) Uani 1 1 d .
C2 C 0.39977(18) 0.95226(18) 0.18309(8) 0.0242(3) Uani 1 1 d .
C9 C 0.3698(2) 1.21076(19) 0.02857(10) 0.0287(3) Uani 1 1 d .
H9A H 0.3959 1.1285 -0.0214 0.043 Uiso 1 1 calc R
H9B H 0.4268 1.3238 0.0248 0.043 Uiso 1 1 calc R
H9C H 0.2377 1.1998 0.0281 0.043 Uiso 1 1 calc R
C8 C 0.44490(19) 1.18022(18) 0.11177(9) 0.0265(3) Uani 1 1 d .
H8A H 0.5781 1.1892 0.1127 0.032 Uiso 1 1 calc R
H8B H 0.4212 1.2636 0.1628 0.032 Uiso 1 1 calc R
C3 C 0.5175(2) 1.0537(2) 0.25608(10) 0.0290(3) Uani 1 1 d .
H3 H 0.5700 1.1668 0.2574 0.035 Uiso 1 1 calc R
C1 C 0.32261(19) 0.78438(18) 0.18092(8) 0.0244(3) Uani 1 1 d .
C6 C 0.3674(2) 0.7235(2) 0.25240(9) 0.0301(3) Uani 1 1 d .
H6 H 0.3173 0.6102 0.2516 0.036 Uiso 1 1 calc R
C5 C 0.4835(2) 0.8246(2) 0.32481(10) 0.0337(4) Uani 1 1 d .
H5 H 0.5117 0.7808 0.3727 0.040 Uiso 1 1 calc R
C4 C 0.5570(2) 0.9894(2) 0.32592(10) 0.0337(4) Uani 1 1 d .
H4 H 0.6354 1.0592 0.3752 0.040 Uiso 1 1 calc R
O3 O -0.09365(16) 1.14108(17) 0.10771(7) 0.0371(3) Uani 1 1 d .
O4 O 0.10698(15) 1.31567(15) 0.21562(7) 0.0315(3) Uani 1 1 d .
O8 O 0.2756(2) 1.12620(16) 0.46970(8) 0.0447(3) Uani 1 1 d .
N3 N 0.1714(2) 0.98942(17) 0.44261(8) 0.0314(3) Uani 1 1 d .
O7 O 0.1442(2) 0.88117(17) 0.48308(8) 0.0435(3) Uani 1 1 d .
C10 C -0.00952(18) 1.04212(18) 0.22930(9) 0.0240(3) Uani 1 1 d .
C15 C 0.08697(18) 1.07868(18) 0.31148(9) 0.0240(3) Uani 1 1 d .
H15 H 0.1618 1.1865 0.3365 0.029 Uiso 1 1 calc R
O5 O -0.3130(2) 0.56778(19) 0.12613(10) 0.0549(4) Uani 1 1 d .
C14 C 0.07052(19) 0.95297(18) 0.35569(9) 0.0248(3) Uani 1 1 d .
C11 C -0.11541(18) 0.8828(2) 0.19265(9) 0.0272(3) Uani 1 1 d .
H11 H -0.1799 0.8570 0.1363 0.033 Uiso 1 1 calc R
C13 C -0.0352(2) 0.79411(19) 0.32209(10) 0.0284(3) Uani 1 1 d .
H13 H -0.0458 0.7105 0.3539 0.034 Uiso 1 1 calc R
N2 N -0.23784(19) 0.59435(19) 0.20025(11) 0.0407(4) Uani 1 1 d .
C12 C -0.12528(19) 0.76310(19) 0.23928(10) 0.0289(3) Uani 1 1 d .
O6 O -0.2496(2) 0.49129(17) 0.24346(12) 0.0581(4) Uani 1 1 d .
C16 C -0.00373(19) 1.1706(2) 0.17741(9) 0.0270(3) Uani 1 1 d .
H1 H 0.198(3) 0.807(3) 0.0308(13) 0.033(5) Uiso 1 1 d .
H2 H 0.074(3) 0.642(2) -0.0090(13) 0.026(4) Uiso 1 1 d .
H7 H 0.107(4) 1.400(4) 0.1822(19) 0.069(8) Uiso 1 1 d .

loop_
_atom_site_aniso_label
_atom_site_aniso_U_11
_atom_site_aniso_U_22
_atom_site_aniso_U_33
_atom_site_aniso_U_23
_atom_site_aniso_U_13
_atom_site_aniso_U_12
O2 0.0403(6) 0.0265(5) 0.0220(5) 0.0079(4) -0.0023(4) 0.0066(4)
O1 0.0266(5) 0.0249(5) 0.0218(5) 0.0041(4) -0.0046(4) 0.0034(4)
N1 0.0345(6) 0.0259(6) 0.0182(5) 0.0057(5) -0.0054(5) 0.0016(5)
C7 0.0290(7) 0.0259(6) 0.0175(6) 0.0047(5) -0.0003(5) 0.0108(5)
C2 0.0230(6) 0.0317(7) 0.0175(6) 0.0024(5) -0.0008(5) 0.0101(5)
C9 0.0272(7) 0.0287(7) 0.0287(7) 0.0064(5) -0.0012(5) 0.0043(5)
C8 0.0245(6) 0.0254(7) 0.0260(7) 0.0024(5) -0.0022(5) 0.0033(5)
C3 0.0256(7) 0.0348(7) 0.0234(7) 0.0005(5) -0.0043(5) 0.0086(5)
C1 0.0269(6) 0.0305(7) 0.0163(6) 0.0028(5) -0.0011(5) 0.0117(5)
C6 0.0360(8) 0.0358(8) 0.0208(6) 0.0069(6) -0.0018(5) 0.0149(6)
C5 0.0374(8) 0.0470(9) 0.0184(6) 0.0065(6) -0.0052(5) 0.0173(7)
C4 0.0315(7) 0.0455(9) 0.0217(7) 0.0002(6) -0.0057(5) 0.0147(6)
O3 0.0339(6) 0.0526(7) 0.0265(6) 0.0165(5) -0.0058(4) 0.0076(5)
O4 0.0333(6) 0.0343(6) 0.0287(5) 0.0152(4) -0.0022(4) 0.0043(4)
O8 0.0612(8) 0.0350(6) 0.0303(6) 0.0052(5) -0.0188(6) 0.0025(6)
N3 0.0416(7) 0.0325(7) 0.0212(6) 0.0083(5) -0.0022(5) 0.0102(5)
O7 0.0603(8) 0.0445(7) 0.0316(6) 0.0212(5) -0.0012(5) 0.0131(6)
C10 0.0195(6) 0.0330(7) 0.0204(6) 0.0096(5) 0.0006(5) 0.0046(5)
C15 0.0234(6) 0.0263(6) 0.0209(6) 0.0068(5) -0.0012(5) 0.0023(5)
O5 0.0416(7) 0.0482(8) 0.0542(9) -0.0124(6) -0.0135(6) -0.0040(6)
C14 0.0289(7) 0.0272(7) 0.0181(6) 0.0071(5) -0.0002(5) 0.0043(5)
C11 0.0195(6) 0.0361(8) 0.0228(6) 0.0029(5) -0.0011(5) 0.0046(5)
C13 0.0312(7) 0.0269(7) 0.0275(7) 0.0091(5) 0.0053(5) 0.0038(5)
N2 0.0273(7) 0.0307(7) 0.0545(9) -0.0017(6) 0.0032(6) -0.0009(5)
C12 0.0224(6) 0.0273(7) 0.0316(7) 0.0017(5) 0.0025(5) -0.0005(5)
O6 0.0508(8) 0.0297(7) 0.0854(12) 0.0121(7) 0.0015(8) -0.0065(6)
C16 0.0213(6) 0.0379(8) 0.0245(6) 0.0121(6) 0.0015(5) 0.0075(5)

loop_
_atom_type_symbol
_atom_type_description
_atom_type_scat_dispersion_real
_atom_type_scat_dispersion_imag
_atom_type_scat_source
C C 0.0033 0.0016 'International Tables Vol C Tables 4.2.6.8 and 6.1.1.4'
H H 0.0000 0.0000 'International Tables Vol C Tables 4.2.6.8 and 6.1.1.4'
N N 0.0061 0.0033 'International Tables Vol C Tables 4.2.6.8 and 6.1.1.4'
O O 0.0106 0.0060 'International Tables Vol C Tables 4.2.6.8 and 6.1.1.4'

loop_
_geom_angle_atom_site_label_1
_geom_angle_atom_site_label_2
_geom_angle_atom_site_label_3
_geom_angle
C2 O1 C8 119.06(11)
C7 N1 H1 121.5(14)
C7 N1 H2 121.3(12)
H1 N1 H2 117.1(19)
O2 C7 N1 119.95(13)
O2 C7 C1 120.53(12)
N1 C7 C1 119.51(13)
O1 C2 C3 121.69(14)
O1 C2 C1 118.42(12)
C3 C2 C1 119.87(14)
C8 C9 H9A 109.5
C8 C9 H9B 109.5
H9A C9 H9B 109.5
C8 C9 H9C 109.5
H9A C9 H9C 109.5
H9B C9 H9C 109.5
O1 C8 C9 106.93(11)
O1 C8 H8A 110.3
C9 C8 H8A 110.3
O1 C8 H8B 110.3
C9 C8 H8B 110.3
H8A C8 H8B 108.6
C4 C3 C2 120.30(15)
C4 C3 H3 119.9
C2 C3 H3 119.9
C6 C1 C2 118.13(13)
C6 C1 C7 116.88(14)
C2 C1 C7 124.96(13)
C5 C6 C1 121.84(16)
C5 C6 H6 119.1
C1 C6 H6 119.1
C4 C5 C6 119.14(15)
C4 C5 H5 120.4
C6 C5 H5 120.4
C5 C4 C3 120.72(14)
C5 C4 H4 119.6
C3 C4 H4 119.6
C16 O4 H7 112.8(18)
O7 N3 O8 124.49(14)
O7 N3 C14 117.61(14)
O8 N3 C14 117.89(13)
C11 C10 C15 120.34(13)
C11 C10 C16 117.69(13)
C15 C10 C16 121.97(13)
C14 C15 C10 118.05(13)
C14 C15 H15 121.0
C10 C15 H15 121.0
C13 C14 C15 123.32(13)
C13 C14 N3 117.89(13)
C15 C14 N3 118.79(13)
C12 C11 C10 118.94(13)
C12 C11 H11 120.5
C10 C11 H11 120.5
C14 C13 C12 116.34(14)
C14 C13 H13 121.8
C12 C13 H13 121.8
O6 N2 O5 124.61(16)
O6 N2 C12 117.97(16)
O5 N2 C12 117.42(16)
C11 C12 C13 122.98(14)
C11 C12 N2 118.78(15)
C13 C12 N2 118.24(15)
O3 C16 O4 124.70(14)
O3 C16 C10 121.99(15)
O4 C16 C10 113.32(12)

loop_
_geom_bond_atom_site_label_1
_geom_bond_atom_site_label_2
_geom_bond_distance
O2 C7 1.2553(18)
O1 C2 1.3631(17)
O1 C8 1.4462(18)
N1 C7 1.3251(17)
N1 H1 0.83(2)
N1 H2 0.91(2)
C7 C1 1.507(2)
C2 C3 1.4074(19)
C2 C1 1.408(2)
C9 C8 1.504(2)
C9 H9A 0.9800
C9 H9B 0.9800
C9 H9C 0.9800
C8 H8A 0.9900
C8 H8B 0.9900
C3 C4 1.384(2)
C3 H3 0.9500
C1 C6 1.399(2)
C6 C5 1.395(2)
C6 H6 0.9500
C5 C4 1.383(3)
C5 H5 0.9500
C4 H4 0.9500
O3 C16 1.2105(18)
O4 C16 1.322(2)
O4 H7 0.98(3)
O8 N3 1.224(2)
N3 O7 1.2227(18)
N3 C14 1.4722(18)
C10 C11 1.390(2)
C10 C15 1.3936(18)
C10 C16 1.499(2)
C15 C14 1.3885(19)
C15 H15 0.9500
O5 N2 1.227(2)
C14 C13 1.380(2)
C11 C12 1.374(2)
C11 H11 0.9500
C13 C12 1.387(2)
C13 H13 0.9500
N2 O6 1.217(2)
N2 C12 1.474(2)
